data_4033857
loop_
_publ_author_name
'Yang, Wen'
'Chen, Yu'
'Yao, Yongqi'
'Yang, Xin'
'Lin, Qifu'
'Yang, Dingqiao'

_publ_section_title
;
 ICl/AgNO<sub>3</sub> Co-Catalyzed Radical Oxidation of Diaryl- and
 Alkylarylalkynes into 1,2-Diketones.
;
_journal_issue 17
_journal_name_full 'The Journal of organic chemistry'
_journal_page_first 11080
_journal_page_last 11090
_journal_paper_doi 10.1021/acs.joc.9b01667
_journal_volume 84
_journal_year 2019
_chemical_formula_moiety 'C24 H17 N O3'
_chemical_formula_sum 'C24 H17 N O3'
_chemical_formula_weight 367.38
_space_group_crystal_system monoclinic
_space_group_IT_number 14
_space_group_name_Hall '-P 2ybc'
_space_group_name_H-M_alt 'P 1 21/c 1'
_atom_sites_solution_hydrogens geom
_atom_sites_solution_primary iterative
_audit_creation_date 2018-08-28
_audit_creation_method
;
Olex2 1.2
(compiled 2018.05.29 svn.r3508 for OlexSys, GUI svn.r5506)
;
_cell_angle_alpha 90
_cell_angle_beta 95.570(3)
_cell_angle_gamma 90
_cell_formula_units_Z 4
_cell_length_a 15.8728(5)
_cell_length_b 9.0055(3)
_cell_length_c 13.3840(5)
_cell_measurement_reflns_used 2490
_cell_measurement_temperature 293(2)
_cell_measurement_theta_max 62.3550
_cell_measurement_theta_min 4.8660
_cell_volume 1904.11(11)
_computing_cell_refinement
;
CrysAlisPro, Agilent Technologies,
Version 1.171.37.35 (release 13-08-2014 CrysAlis171 .NET)
(compiled Aug 13 2014,18:06:01)
;
_computing_data_collection
;
CrysAlisPro, Agilent Technologies,
Version 1.171.37.35 (release 13-08-2014 CrysAlis171 .NET)
(compiled Aug 13 2014,18:06:01)
;
_computing_data_reduction
;
CrysAlisPro, Agilent Technologies,
Version 1.171.37.35 (release 13-08-2014 CrysAlis171 .NET)
(compiled Aug 13 2014,18:06:01)
;
_computing_molecular_graphics 'Olex2 (Dolomanov et al., 2009)'
_computing_publication_material 'Olex2 (Dolomanov et al., 2009)'
_computing_structure_refinement 'ShelXL (Sheldrick, 2015)'
_computing_structure_solution 'olex2.solve (Bourhis et al., 2015)'
_diffrn_ambient_temperature 293(2)
_diffrn_detector 'CCD plate'
_diffrn_detector_area_resol_mean 16.0288
_diffrn_detector_type Sapphire3
_diffrn_measured_fraction_theta_full 0.994
_diffrn_measured_fraction_theta_max 0.994
_diffrn_measurement_details
;
#__ type_ start__ end____ width___ exp.time_
  1 omega   13.00   61.00   1.0000    1.0000
omega____ theta____ kappa____ phi______ frames
    -       32.6184   57.0000   60.0000 48

#__ type_ start__ end____ width___ exp.time_
  2 omega   95.00  123.00   1.0000    5.0000
omega____ theta____ kappa____ phi______ frames
    -       90.5000   61.0000  -30.0000 28

#__ type_ start__ end____ width___ exp.time_
  3 omega  114.00  162.00   1.0000    5.0000
omega____ theta____ kappa____ phi______ frames
    -       90.5000   45.0000  -60.0000 48

#__ type_ start__ end____ width___ exp.time_
  4 omega  132.00  159.00   1.0000    5.0000
omega____ theta____ kappa____ phi______ frames
    -       90.5000   45.0000 -120.0000 27

#__ type_ start__ end____ width___ exp.time_
  5 omega  119.00  146.00   1.0000    5.0000
omega____ theta____ kappa____ phi______ frames
    -       90.5000   77.0000 -150.0000 27

#__ type_ start__ end____ width___ exp.time_
  6 omega   94.00  162.00   1.0000    5.0000
omega____ theta____ kappa____ phi______ frames
    -       90.5000   30.0000 -150.0000 68

#__ type_ start__ end____ width___ exp.time_
  7 omega   70.00  108.00   1.0000    5.0000
omega____ theta____ kappa____ phi______ frames
    -       90.5000   61.0000 -180.0000 38

#__ type_ start__ end____ width___ exp.time_
  8 omega   68.00  117.00   1.0000    5.0000
omega____ theta____ kappa____ phi______ frames
    -       90.5000   45.0000 -120.0000 49

#__ type_ start__ end____ width___ exp.time_
  9 omega   66.00  125.00   1.0000    5.0000
omega____ theta____ kappa____ phi______ frames
    -       90.5000   72.0000 -117.0000 59

#__ type_ start__ end____ width___ exp.time_
 10 omega   60.00   99.00   1.0000    5.0000
omega____ theta____ kappa____ phi______ frames
    -       90.5000   77.0000 -150.0000 39

#__ type_ start__ end____ width___ exp.time_
 11 omega   12.00  101.00   1.0000    1.0000
omega____ theta____ kappa____ phi______ frames
    -       32.6184   57.0000 -150.0000 89

#__ type_ start__ end____ width___ exp.time_
 12 omega   25.00   69.00   1.0000    5.0000
omega____ theta____ kappa____ phi______ frames
    -       90.5000  -45.0000  -30.0000 44

#__ type_ start__ end____ width___ exp.time_
 13 omega   36.00   63.00   1.0000    5.0000
omega____ theta____ kappa____ phi______ frames
    -       90.5000  -45.0000    0.0000 27

#__ type_ start__ end____ width___ exp.time_
 14 omega   30.00   68.00   1.0000    5.0000
omega____ theta____ kappa____ phi______ frames
    -       90.5000  -30.0000   30.0000 38

#__ type_ start__ end____ width___ exp.time_
 15 omega   76.00  107.00   1.0000    5.0000
omega____ theta____ kappa____ phi______ frames
    -       90.5000  -61.0000   90.0000 31

#__ type_ start__ end____ width___ exp.time_
 16 omega   42.00  106.00   1.0000    5.0000
omega____ theta____ kappa____ phi______ frames
    -       90.5000  -75.0000   84.5203 64

#__ type_ start__ end____ width___ exp.time_
 17 omega   24.00   49.00   1.0000    5.0000
omega____ theta____ kappa____ phi______ frames
    -       90.5000 -111.0000   90.0000 25

#__ type_ start__ end____ width___ exp.time_
 18 omega   19.00   46.00   1.0000    5.0000
omega____ theta____ kappa____ phi______ frames
    -       90.5000 -111.0000   60.0000 27
;
_diffrn_measurement_device 'four-circle diffractometer'
_diffrn_measurement_device_type 'Xcalibur, Sapphire3, Gemini ultra'
_diffrn_measurement_method '\w scans'
_diffrn_orient_matrix_UB_11 0.0175228000
_diffrn_orient_matrix_UB_12 -0.1366726000
_diffrn_orient_matrix_UB_13 0.0680464000
_diffrn_orient_matrix_UB_21 -0.0913016000
_diffrn_orient_matrix_UB_22 0.0066683000
_diffrn_orient_matrix_UB_23 0.0296424000
_diffrn_orient_matrix_UB_31 -0.0294334000
_diffrn_orient_matrix_UB_32 -0.1025727000
_diffrn_orient_matrix_UB_33 -0.0887310000
_diffrn_radiation_monochromator mirror
_diffrn_radiation_probe x-ray
_diffrn_radiation_type CuK\a
_diffrn_radiation_wavelength 1.54184
_diffrn_reflns_av_R_equivalents 0.0212
_diffrn_reflns_av_unetI/netI 0.0213
_diffrn_reflns_Laue_measured_fraction_full 0.994
_diffrn_reflns_Laue_measured_fraction_max 0.994
_diffrn_reflns_limit_h_max 12
_diffrn_reflns_limit_h_min -18
_diffrn_reflns_limit_k_max 9
_diffrn_reflns_limit_k_min -10
_diffrn_reflns_limit_l_max 15
_diffrn_reflns_limit_l_min -14
_diffrn_reflns_number 7914
_diffrn_reflns_point_group_measured_fraction_full 0.994
_diffrn_reflns_point_group_measured_fraction_max 0.994
_diffrn_reflns_theta_full 62.776
_diffrn_reflns_theta_max 62.776
_diffrn_reflns_theta_min 5.601
_diffrn_source 'sealed X-ray tube'
_diffrn_source_type 'Enhance Ultra (Cu) X-ray Source'
_exptl_absorpt_coefficient_mu 0.684
_exptl_absorpt_correction_T_max 1.00000
_exptl_absorpt_correction_T_min 0.50334
_exptl_absorpt_correction_type multi-scan
_exptl_absorpt_process_details
;
CrysAlisPro, Agilent Technologies,
Version 1.171.37.35 (release 13-08-2014 CrysAlis171 .NET)
(compiled Aug 13 2014,18:06:01)
Empirical absorption correction using spherical harmonics,
 implemented in SCALE3 ABSPACK scaling algorithm.
;
_exptl_crystal_colour 'clear dark colourless'
_exptl_crystal_colour_lustre clear
_exptl_crystal_colour_modifier dark
_exptl_crystal_colour_primary colourless
_exptl_crystal_density_diffrn 1.282
_exptl_crystal_description block
_exptl_crystal_F_000 768
_exptl_crystal_size_max 0.32
_exptl_crystal_size_mid 0.27
_exptl_crystal_size_min 0.25
_refine_diff_density_max 0.304
_refine_diff_density_min -0.276
_refine_diff_density_rms 0.030
_refine_ls_extinction_method none
_refine_ls_goodness_of_fit_ref 1.142
_refine_ls_hydrogen_treatment constr
_refine_ls_matrix_type full
_refine_ls_number_parameters 248
_refine_ls_number_reflns 3042
_refine_ls_number_restraints 12
_refine_ls_restrained_S_all 1.140
_refine_ls_R_factor_all 0.0520
_refine_ls_R_factor_gt 0.0419
_refine_ls_shift/su_max 0.000
_refine_ls_shift/su_mean 0.000
_refine_ls_structure_factor_coef Fsqd
_refine_ls_weighting_details 'w=1/[\s^2^(Fo^2^)+(0.0499P)^2^+0.2548P] where P=(Fo^2^+2Fc^2^)/3'
_refine_ls_weighting_scheme calc
_refine_ls_wR_factor_gt 0.1059
_refine_ls_wR_factor_ref 0.1147
_reflns_Friedel_coverage 0.000
_reflns_number_gt 2486
_reflns_number_total 3042
_reflns_threshold_expression 'I > 2\s(I)'
_cod_data_source_file jo9b01667_si_001.cif
_cod_data_source_block wl0828-2
_cod_original_cell_volume 1904.11(12)
_cod_database_code 4033857
_shelx_shelxl_version_number 2014/7
_shelx_space_group_comment
;
The symmetry employed for this shelxl refinement is uniquely defined
by the following loop, which should always be used as a source of
symmetry information in preference to the above space-group names.
They are only intended as comments.
;
_shelx_estimated_absorpt_t_max 0.848
_shelx_estimated_absorpt_t_min 0.811
_reflns_odcompleteness_completeness 88.15
_reflns_odcompleteness_iscentric 1
_reflns_odcompleteness_theta 64.99
_olex2_refinement_description
;
1. Fixed Uiso
 At 1.2 times of:
  All C(H) groups
 At 1.5 times of:
  All C(H,H,H) groups
2. Uiso/Uaniso restraints and constraints
Uanis(O3) \\sim Ueq, Uanis(N1) \\sim Ueq: with sigma of 0.1 and sigma for
terminal atoms of 0.2
Uanis(O3) = Uanis(N1)
3.a Aromatic/amide H refined with riding coordinates:
 C3(H3), C5(H5), C23(H23), C24(H24), C20(H20), C22(H22), C21(H21), C17(H17),
 C16(H16), C15(H15), C13(H13), C14(H14), C4(H4), C6(H6)
3.b Idealised Me refined as rotating group:
 C1(H1A,H1B,H1C)
;
_olex2_submission_special_instructions 'No special instructions were received'

loop_
_space_group_symop_operation_xyz
'x, y, z'
'-x, y+1/2, -z+1/2'
'-x, -y, -z'
'x, -y-1/2, z-1/2'

loop_
_atom_site_label
_atom_site_type_symbol
_atom_site_fract_x
_atom_site_fract_y
_atom_site_fract_z
_atom_site_U_iso_or_equiv
_atom_site_adp_type
_atom_site_occupancy
_atom_site_site_symmetry_order
_atom_site_calc_flag
_atom_site_refinement_flags_posn
_atom_site_refinement_flags_adp
O1 O 0.36701(8) 0.42706(16) 0.60066(10) 0.0743(4) Uani 1 1 d . .
O2 O 0.23675(9) 0.69936(15) 0.61055(11) 0.0791(4) Uani 1 1 d . .
O3 O 0.08778(9) 0.35484(16) 0.45753(11) 0.0798(3) Uani 1 1 d . U
N1 N 0.11730(11) 0.2434(2) 0.52718(13) 0.0798(3) Uani 1 1 d . U
C10 C 0.18111(10) 0.46096(19) 0.56897(12) 0.0556(4) Uani 1 1 d . .
C3 C 0.36151(12) 0.6819(2) 0.91244(13) 0.0648(5) Uani 1 1 d . .
H3 H 0.3283 0.7187 0.9604 0.078 Uiso 1 1 calc R .
C2 C 0.44856(12) 0.6817(2) 0.93228(13) 0.0638(5) Uani 1 1 d . .
C5 C 0.49587(12) 0.6222(2) 0.86055(15) 0.0730(5) Uani 1 1 d . .
H5 H 0.5546 0.6217 0.8723 0.088 Uiso 1 1 calc R .
C18 C 0.17308(11) 0.3088(2) 0.59176(13) 0.0621(4) Uani 1 1 d . .
C11 C 0.12559(10) 0.4830(2) 0.48378(13) 0.0630(5) Uani 1 1 d . .
C19 C 0.21704(11) 0.2215(2) 0.67386(13) 0.0610(4) Uani 1 1 d . .
C23 C 0.27266(14) 0.2026(2) 0.84690(15) 0.0747(5) Uani 1 1 d . .
H23 H 0.2794 0.2423 0.9113 0.090 Uiso 1 1 calc R .
C24 C 0.22667(12) 0.2793(2) 0.77046(14) 0.0674(5) Uani 1 1 d . .
H24 H 0.2021 0.3701 0.7838 0.081 Uiso 1 1 calc R .
C20 C 0.25219(13) 0.0842(2) 0.65582(16) 0.0708(5) Uani 1 1 d . .
H20 H 0.2452 0.0431 0.5918 0.085 Uiso 1 1 calc R .
C12 C 0.10613(10) 0.6079(2) 0.41482(13) 0.0652(5) Uani 1 1 d . .
C22 C 0.30829(13) 0.0683(2) 0.82791(17) 0.0779(6) Uani 1 1 d . .
H22 H 0.3398 0.0174 0.8792 0.093 Uiso 1 1 calc R .
C21 C 0.29743(14) 0.0088(2) 0.73295(17) 0.0786(6) Uani 1 1 d . .
H21 H 0.3209 -0.0833 0.7206 0.094 Uiso 1 1 calc R .
C1 C 0.49044(16) 0.7468(3) 1.02805(15) 0.0873(6) Uani 1 1 d . .
H1A H 0.4949 0.8525 1.0210 0.131 Uiso 1 1 calc GR .
H1B H 0.5460 0.7049 1.0419 0.131 Uiso 1 1 calc GR .
H1C H 0.4572 0.7245 1.0823 0.131 Uiso 1 1 calc GR .
C17 C 0.09302(12) 0.5786(3) 0.31265(15) 0.0802(6) Uani 1 1 d . .
H17 H 0.0970 0.4819 0.2892 0.096 Uiso 1 1 calc R .
C16 C 0.07419(15) 0.6929(4) 0.24613(19) 0.1010(9) Uani 1 1 d . .
H16 H 0.0647 0.6727 0.1778 0.121 Uiso 1 1 calc R .
C15 C 0.06919(14) 0.8364(4) 0.2793(2) 0.1043(9) Uani 1 1 d . .
H15 H 0.0570 0.9129 0.2334 0.125 Uiso 1 1 calc R .
C13 C 0.10045(13) 0.7533(3) 0.44803(17) 0.0819(6) Uani 1 1 d . .
H13 H 0.1089 0.7742 0.5163 0.098 Uiso 1 1 calc R .
C14 C 0.08219(15) 0.8672(3) 0.3799(2) 0.0980(8) Uani 1 1 d . .
H14 H 0.0788 0.9646 0.4023 0.118 Uiso 1 1 calc R .
C7 C 0.37087(10) 0.56732(18) 0.75163(12) 0.0533(4) Uani 1 1 d . .
C8 C 0.33148(10) 0.50702(19) 0.65622(12) 0.0553(4) Uani 1 1 d . .
C9 C 0.24409(11) 0.56517(19) 0.61470(12) 0.0562(4) Uani 1 1 d . .
C4 C 0.32296(11) 0.6284(2) 0.82280(13) 0.0599(4) Uani 1 1 d . .
H4 H 0.2644 0.6332 0.8099 0.072 Uiso 1 1 calc R .
C6 C 0.45817(11) 0.5636(2) 0.77200(14) 0.0653(5) Uani 1 1 d . .
H6 H 0.4914 0.5216 0.7259 0.078 Uiso 1 1 calc R .

loop_
_atom_site_aniso_label
_atom_site_aniso_U_11
_atom_site_aniso_U_22
_atom_site_aniso_U_33
_atom_site_aniso_U_23
_atom_site_aniso_U_13
_atom_site_aniso_U_12
O1 0.0672(7) 0.0870(9) 0.0685(8) -0.0196(7) 0.0056(6) 0.0066(7)
O2 0.0892(9) 0.0583(8) 0.0849(9) -0.0010(7) -0.0169(7) 0.0044(6)
O3 0.0715(6) 0.0865(7) 0.0778(7) 0.0055(5) -0.0116(5) -0.0184(5)
N1 0.0715(6) 0.0865(7) 0.0778(7) 0.0055(5) -0.0116(5) -0.0184(5)
C10 0.0538(9) 0.0619(10) 0.0509(9) 0.0017(8) 0.0035(7) -0.0005(7)
C3 0.0725(11) 0.0639(11) 0.0587(10) -0.0065(9) 0.0100(8) 0.0022(8)
C2 0.0740(11) 0.0587(10) 0.0569(10) 0.0009(8) -0.0020(8) -0.0048(8)
C5 0.0559(9) 0.0889(14) 0.0719(12) -0.0035(11) -0.0049(8) -0.0029(9)
C18 0.0572(9) 0.0692(11) 0.0596(10) 0.0011(9) 0.0051(7) -0.0072(8)
C11 0.0501(9) 0.0796(12) 0.0588(10) 0.0008(9) 0.0030(7) -0.0016(8)
C19 0.0633(10) 0.0568(10) 0.0631(10) 0.0048(8) 0.0068(8) -0.0107(8)
C23 0.0894(13) 0.0731(13) 0.0610(11) 0.0075(10) 0.0040(9) -0.0162(11)
C24 0.0781(12) 0.0596(10) 0.0652(11) 0.0036(9) 0.0109(9) -0.0055(9)
C20 0.0798(12) 0.0591(11) 0.0734(12) -0.0009(10) 0.0066(9) -0.0120(9)
C12 0.0439(8) 0.0905(14) 0.0605(10) 0.0116(10) 0.0020(7) 0.0056(8)
C22 0.0805(13) 0.0704(13) 0.0805(14) 0.0182(11) -0.0045(10) -0.0101(10)
C21 0.0841(13) 0.0557(11) 0.0953(15) 0.0089(11) 0.0055(11) -0.0039(9)
C1 0.1002(15) 0.0912(15) 0.0666(12) -0.0086(11) -0.0117(11) -0.0143(12)
C17 0.0582(10) 0.1167(17) 0.0634(11) 0.0089(12) -0.0050(8) -0.0004(11)
C16 0.0746(14) 0.157(3) 0.0692(14) 0.0335(17) -0.0060(10) -0.0012(15)
C15 0.0632(12) 0.141(3) 0.107(2) 0.0578(19) -0.0001(12) 0.0100(14)
C13 0.0749(12) 0.0943(16) 0.0760(13) 0.0118(12) 0.0047(10) 0.0230(11)
C14 0.0771(14) 0.0966(17) 0.120(2) 0.0324(16) 0.0064(13) 0.0212(12)
C7 0.0549(8) 0.0519(9) 0.0528(9) 0.0010(7) 0.0031(7) -0.0004(7)
C8 0.0565(9) 0.0545(9) 0.0551(9) 0.0006(8) 0.0067(7) -0.0016(7)
C9 0.0609(9) 0.0568(10) 0.0506(9) 0.0006(8) 0.0037(7) 0.0018(7)
C4 0.0538(9) 0.0647(10) 0.0608(10) -0.0035(8) 0.0041(7) 0.0023(8)
C6 0.0559(9) 0.0776(12) 0.0625(10) -0.0039(9) 0.0061(8) 0.0038(8)

loop_
_atom_type_symbol
_atom_type_description
_atom_type_scat_dispersion_real
_atom_type_scat_dispersion_imag
_atom_type_scat_source
C C 0.0181 0.0091 'International Tables Vol C Tables 4.2.6.8 and 6.1.1.4'
H H 0.0000 0.0000 'International Tables Vol C Tables 4.2.6.8 and 6.1.1.4'
N N 0.0311 0.0180 'International Tables Vol C Tables 4.2.6.8 and 6.1.1.4'
O O 0.0492 0.0322 'International Tables Vol C Tables 4.2.6.8 and 6.1.1.4'

loop_
_geom_angle_atom_site_label_1
_geom_angle_atom_site_label_2
_geom_angle_atom_site_label_3
_geom_angle
C11 O3 N1 109.16(13)
C18 N1 O3 105.87(15)
C18 C10 C9 127.23(15)
C11 C10 C18 104.68(15)
C11 C10 C9 127.36(16)
C2 C3 H3 119.4
C4 C3 H3 119.4
C4 C3 C2 121.18(17)
C3 C2 C5 117.86(16)
C3 C2 C1 120.96(18)
C5 C2 C1 121.17(18)
C2 C5 H5 119.2
C6 C5 C2 121.66(17)
C6 C5 H5 119.2
N1 C18 C10 111.21(16)
N1 C18 C19 119.45(17)
C10 C18 C19 129.33(16)
O3 C11 C10 109.07(16)
O3 C11 C12 115.83(15)
C10 C11 C12 134.84(17)
C24 C19 C18 119.76(17)
C24 C19 C20 119.12(17)
C20 C19 C18 121.07(17)
C24 C23 H23 119.9
C22 C23 H23 119.9
C22 C23 C24 120.1(2)
C19 C24 H24 119.9
C23 C24 C19 120.25(19)
C23 C24 H24 119.9
C19 C20 H20 120.1
C21 C20 C19 119.86(19)
C21 C20 H20 120.1
C17 C12 C11 118.4(2)
C13 C12 C11 122.48(17)
C13 C12 C17 119.07(19)
C23 C22 H22 120.0
C23 C22 C21 119.9(2)
C21 C22 H22 120.0
C20 C21 H21 119.7
C22 C21 C20 120.7(2)
C22 C21 H21 119.7
C2 C1 H1A 109.5
C2 C1 H1B 109.5
C2 C1 H1C 109.5
H1A C1 H1B 109.5
H1A C1 H1C 109.5
H1B C1 H1C 109.5
C12 C17 H17 120.1
C16 C17 C12 119.9(3)
C16 C17 H17 120.1
C17 C16 H16 119.6
C15 C16 C17 120.8(3)
C15 C16 H16 119.6
C16 C15 H15 120.0
C14 C15 C16 120.0(2)
C14 C15 H15 120.0
C12 C13 H13 119.9
C14 C13 C12 120.3(2)
C14 C13 H13 119.9
C15 C14 C13 119.9(3)
C15 C14 H14 120.0
C13 C14 H14 120.0
C4 C7 C8 121.80(15)
C6 C7 C8 119.65(15)
C6 C7 C4 118.55(16)
O1 C8 C7 124.61(15)
O1 C8 C9 115.98(15)
C7 C8 C9 118.79(14)
O2 C9 C10 124.12(16)
O2 C9 C8 115.79(15)
C10 C9 C8 119.33(15)
C3 C4 C7 120.57(16)
C3 C4 H4 119.7
C7 C4 H4 119.7
C5 C6 C7 120.11(17)
C5 C6 H6 119.9
C7 C6 H6 119.9

loop_
_geom_bond_atom_site_label_1
_geom_bond_atom_site_label_2
_geom_bond_distance
O1 C8 1.213(2)
O2 C9 1.215(2)
O3 N1 1.418(2)
O3 C11 1.333(2)
N1 C18 1.315(2)
C10 C18 1.412(3)
C10 C11 1.386(2)
C10 C9 1.461(2)
C3 H3 0.9300
C3 C2 1.381(3)
C3 C4 1.380(3)
C2 C5 1.383(3)
C2 C1 1.504(3)
C5 H5 0.9300
C5 C6 1.380(3)
C18 C19 1.471(3)
C11 C12 1.468(3)
C19 C24 1.388(3)
C19 C20 1.388(3)
C23 H23 0.9300
C23 C24 1.383(3)
C23 C22 1.369(3)
C24 H24 0.9300
C20 H20 0.9300
C20 C21 1.378(3)
C12 C17 1.388(3)
C12 C13 1.389(3)
C22 H22 0.9300
C22 C21 1.375(3)
C21 H21 0.9300
C1 H1A 0.9600
C1 H1B 0.9600
C1 H1C 0.9600
C17 H17 0.9300
C17 C16 1.375(3)
C16 H16 0.9300
C16 C15 1.371(4)
C15 H15 0.9300
C15 C14 1.371(4)
C13 H13 0.9300
C13 C14 1.385(3)
C14 H14 0.9300
C7 C8 1.470(2)
C7 C4 1.389(2)
C7 C6 1.386(2)
C8 C9 1.535(2)
C4 H4 0.9300
C6 H6 0.9300
